data_2232465
loop_
_publ_author_name
'Gu\'egano, Xavier'
'Hauser, J\"urg'
'Liu, Shi-Xia'
'Decurtins, Silvio'

_publ_section_title
;
 2,3-Dichloro-1,4-hydroquinone 2,3-dichloro-1,4-benzoquinone monohydrate:
 a quinhydrone-type 1:1 donor-acceptor [<i>D</i>---<i>A</i>]
 charge-transfer complex
;
_journal_coeditor_code SU2322
_journal_issue 11
_journal_name_full 'Acta Crystallographica Section E'
_journal_page_first o2967
_journal_page_last o2968
_journal_paper_doi 10.1107/S1600536811041377
_journal_volume 67
_journal_year 2011
_chemical_formula_iupac 'C6 H4 Cl2 O2, C6 H2 Cl2 O2, H2 O'
_chemical_formula_moiety 'C6 H4 Cl2 O2, C6 H2 Cl2 O2, H2 O'
_chemical_formula_sum 'C12 H8 Cl4 O5'
_chemical_formula_weight 373.98
_chemical_name_systematic
;
2,3-dichlorobenzene-1,4-diol 2,3-dichlorocyclohexa-2,5-diene-1,4-dione
monohydrate
;
_space_group_IT_number 14
_symmetry_cell_setting monoclinic
_symmetry_space_group_name_Hall '-P 2ybc'
_symmetry_space_group_name_H-M 'P 1 21/c 1'
_atom_sites_solution_hydrogens geom
_atom_sites_solution_primary direct
_atom_sites_solution_secondary difmap
_audit_creation_method SHELXL-97
_cell_angle_alpha 90.00
_cell_angle_beta 92.9738(18)
_cell_angle_gamma 90.00
_cell_formula_units_Z 4
_cell_length_a 7.15329(14)
_cell_length_b 7.19541(15)
_cell_length_c 27.2811(5)
_cell_measurement_reflns_used 7958
_cell_measurement_temperature 173(2)
_cell_measurement_theta_max 27.484
_cell_measurement_theta_min 2.752
_cell_volume 1402.29(5)
_computing_cell_refinement 'SAINT (Bruker, 2003)'
_computing_data_collection 'SMART (Bruker, 2003)'
_computing_data_reduction 'SAINT (Bruker, 2003)'
_computing_molecular_graphics 'Mercury (Macrae <i>et al.</i>, 2008)'
_computing_publication_material 'publCIF (Westrip, 2010)'
_computing_structure_refinement 'SHELXL97 (Sheldrick, 2008)'
_computing_structure_solution 'SHELXS97 (Sheldrick, 2008)'
_diffrn_ambient_temperature 173(2)
_diffrn_measured_fraction_theta_full 0.999
_diffrn_measured_fraction_theta_max 0.938
_diffrn_measurement_device_type
;
Siemens SMART 1K CCD area-detector
;
_diffrn_measurement_method 'rotation method'
_diffrn_radiation_monochromator graphite
_diffrn_radiation_source 'fine-focus sealed tube'
_diffrn_radiation_type MoK\a
_diffrn_radiation_wavelength 0.71073
_diffrn_reflns_av_R_equivalents 0.0260
_diffrn_reflns_av_sigmaI/netI 0.0206
_diffrn_reflns_limit_h_max 9
_diffrn_reflns_limit_h_min -8
_diffrn_reflns_limit_k_max 9
_diffrn_reflns_limit_k_min -9
_diffrn_reflns_limit_l_max 35
_diffrn_reflns_limit_l_min -35
_diffrn_reflns_number 19255
_diffrn_reflns_theta_full 26.50
_diffrn_reflns_theta_max 27.87
_diffrn_reflns_theta_min 2.85
_exptl_absorpt_coefficient_mu 0.861
_exptl_absorpt_correction_T_max 0.9416
_exptl_absorpt_correction_T_min 0.8593
_exptl_absorpt_correction_type multi-scan
_exptl_absorpt_process_details '(SADABS; Sheldrick, 1996)'
_exptl_crystal_colour red
_exptl_crystal_density_diffrn 1.771
_exptl_crystal_density_method 'not measured'
_exptl_crystal_description plate
_exptl_crystal_F_000 752
_exptl_crystal_size_max 0.3
_exptl_crystal_size_mid 0.2
_exptl_crystal_size_min 0.07
_refine_diff_density_max 0.488
_refine_diff_density_min -0.188
_refine_ls_extinction_method none
_refine_ls_goodness_of_fit_ref 1.036
_refine_ls_hydrogen_treatment mixed
_refine_ls_matrix_type full
_refine_ls_number_parameters 198
_refine_ls_number_reflns 3138
_refine_ls_number_restraints 0
_refine_ls_restrained_S_all 1.036
_refine_ls_R_factor_all 0.0407
_refine_ls_R_factor_gt 0.0307
_refine_ls_shift/su_max 0.001
_refine_ls_shift/su_mean 0.000
_refine_ls_structure_factor_coef Fsqd
_refine_ls_weighting_details 'calc w=1/[\s^2^(Fo^2^)+(0.0429P)^2^+0.5830P] where P=(Fo^2^+2Fc^2^)/3'
_refine_ls_weighting_scheme calc
_refine_ls_wR_factor_gt 0.0736
_refine_ls_wR_factor_ref 0.0771
_reflns_number_gt 2653
_reflns_number_total 3138
_reflns_threshold_expression I>2\s(I)
_cod_data_source_file su2322.cif
_cod_data_source_block I
_cod_original_sg_symbol_H-M 'P 21/c'
_cod_database_code 2232465
_cod_database_fobs_code 2232465

loop_
_symmetry_equiv_pos_as_xyz
'x, y, z'
'-x, y+1/2, -z+1/2'
'-x, -y, -z'
'x, -y-1/2, z-1/2'

loop_
_atom_site_type_symbol
_atom_site_label
_atom_site_fract_x
_atom_site_fract_y
_atom_site_fract_z
_atom_site_U_iso_or_equiv
_atom_site_adp_type
_atom_site_calc_flag
_atom_site_refinement_flags
_atom_site_occupancy
_atom_site_symmetry_multiplicity
C C1 0.7866(2) 0.9165(2) 0.38598(7) 0.0220(4) Uani d . 1 1
O O1 0.72734(19) 1.07053(18) 0.37504(5) 0.0299(3) Uani d . 1 1
C C2 0.8432(2) 0.7822(3) 0.34779(6) 0.0216(4) Uani d . 1 1
Cl Cl2 0.81893(7) 0.85660(7) 0.288391(16) 0.03021(13) Uani d . 1 1
C C3 0.9107(2) 0.6140(3) 0.36016(6) 0.0220(4) Uani d . 1 1
Cl Cl3 0.97542(7) 0.45526(7) 0.317735(18) 0.03252(13) Uani d . 1 1
C C4 0.9362(2) 0.5565(2) 0.41269(7) 0.0229(4) Uani d . 1 1
O O4 1.00840(19) 0.40868(18) 0.42426(5) 0.0305(3) Uani d . 1 1
C C5 0.8731(2) 0.6879(3) 0.44963(7) 0.0252(4) Uani d . 1 1
H H5 0.8808 0.6525 0.4832 0.030 Uiso calc R 1 1
C C6 0.8052(3) 0.8555(3) 0.43743(7) 0.0251(4) Uani d . 1 1
H H6 0.7682 0.9370 0.4625 0.030 Uiso calc R 1 1
C C11 0.3767(2) 0.7229(2) 0.33596(6) 0.0194(3) Uani d . 1 1
O O11 0.43186(18) 0.60154(17) 0.30131(4) 0.0245(3) Uani d . 1 1
H H11 0.4304 0.6550 0.2739 0.037 Uiso calc R 1 1
C C12 0.3915(2) 0.6700(2) 0.38514(6) 0.0185(3) Uani d . 1 1
Cl Cl12 0.47890(6) 0.45165(6) 0.399712(15) 0.02360(11) Uani d . 1 1
C C13 0.3366(2) 0.7902(2) 0.42204(6) 0.0196(3) Uani d . 1 1
Cl Cl13 0.35592(7) 0.72408(6) 0.482946(16) 0.02805(12) Uani d . 1 1
C C14 0.2652(2) 0.9655(2) 0.40960(6) 0.0206(4) Uani d . 1 1
O O14 0.2109(2) 1.07750(18) 0.44656(5) 0.0289(3) Uani d . 1 1
H H14 0.1681 1.1775 0.4347 0.043 Uiso calc R 1 1
C C15 0.2513(2) 1.0172(2) 0.36060(6) 0.0220(4) Uani d . 1 1
H H15 0.2035 1.1366 0.3519 0.026 Uiso calc R 1 1
C C16 0.3058(2) 0.8979(2) 0.32418(6) 0.0213(4) Uani d . 1 1
H H16 0.2947 0.9361 0.2908 0.026 Uiso calc R 1 1
O O20 0.4387(2) 0.7413(2) 0.21375(5) 0.0325(3) Uani d . 1 1
H H20A 0.393(3) 0.691(4) 0.1903(10) 0.049 Uiso d . 1 1
H H20B 0.472(4) 0.834(4) 0.2061(10) 0.049 Uiso d . 1 1

loop_
_atom_site_aniso_label
_atom_site_aniso_U_11
_atom_site_aniso_U_22
_atom_site_aniso_U_33
_atom_site_aniso_U_12
_atom_site_aniso_U_13
_atom_site_aniso_U_23
C1 0.0203(8) 0.0230(9) 0.0224(9) -0.0010(7) -0.0011(7) 0.0017(7)
O1 0.0371(7) 0.0239(7) 0.0283(7) 0.0054(6) -0.0032(6) 0.0030(5)
C2 0.0203(8) 0.0282(9) 0.0160(8) -0.0027(7) -0.0002(7) 0.0021(7)
Cl2 0.0329(2) 0.0399(3) 0.0178(2) 0.0027(2) 0.00070(17) 0.00536(19)
C3 0.0190(8) 0.0246(9) 0.0226(9) -0.0017(7) 0.0023(7) -0.0043(7)
Cl3 0.0360(3) 0.0321(3) 0.0298(3) 0.0031(2) 0.00496(19) -0.00926(19)
C4 0.0195(8) 0.0235(9) 0.0254(9) -0.0020(7) -0.0005(7) 0.0027(7)
O4 0.0315(7) 0.0243(7) 0.0356(8) 0.0055(6) -0.0008(6) 0.0056(6)
C5 0.0266(9) 0.0297(9) 0.0193(9) 0.0005(8) 0.0012(7) 0.0028(7)
C6 0.0267(9) 0.0281(9) 0.0206(9) 0.0021(8) 0.0022(7) -0.0022(7)
C11 0.0206(8) 0.0185(8) 0.0190(8) -0.0021(7) 0.0013(6) -0.0019(6)
O11 0.0373(7) 0.0196(6) 0.0169(6) 0.0037(5) 0.0047(5) 0.0002(5)
C12 0.0188(8) 0.0144(7) 0.0223(9) 0.0003(6) -0.0001(6) 0.0023(6)
Cl12 0.0305(2) 0.0166(2) 0.0236(2) 0.00314(17) 0.00040(17) 0.00279(16)
C13 0.0214(8) 0.0210(8) 0.0163(8) -0.0018(7) 0.0002(6) 0.0022(7)
Cl13 0.0374(3) 0.0288(2) 0.0179(2) 0.0034(2) 0.00093(17) 0.00261(17)
C14 0.0219(8) 0.0178(8) 0.0221(9) -0.0007(7) 0.0021(7) -0.0025(7)
O14 0.0412(8) 0.0213(6) 0.0245(7) 0.0081(6) 0.0043(6) -0.0023(5)
C15 0.0241(9) 0.0161(8) 0.0257(9) 0.0005(7) -0.0009(7) 0.0034(7)
C16 0.0232(9) 0.0220(8) 0.0186(9) -0.0001(7) 0.0004(7) 0.0041(7)
O20 0.0539(9) 0.0238(7) 0.0192(7) -0.0103(7) -0.0027(6) 0.0009(5)

loop_
_atom_type_symbol
_atom_type_description
_atom_type_scat_dispersion_real
_atom_type_scat_dispersion_imag
_atom_type_scat_source
C C 0.0033 0.0016 'International Tables Vol C Tables 4.2.6.8 and 6.1.1.4'
H H 0.0000 0.0000 'International Tables Vol C Tables 4.2.6.8 and 6.1.1.4'
O O 0.0106 0.0060 'International Tables Vol C Tables 4.2.6.8 and 6.1.1.4'
Cl Cl 0.1484 0.1585 'International Tables Vol C Tables 4.2.6.8 and 6.1.1.4'

loop_
_geom_angle_atom_site_label_1
_geom_angle_atom_site_label_2
_geom_angle_atom_site_label_3
_geom_angle
O1 C1 C6 121.26(17)
O1 C1 C2 121.44(16)
C6 C1 C2 117.30(15)
C3 C2 C1 121.09(15)
C3 C2 Cl2 122.70(14)
C1 C2 Cl2 116.21(13)
C2 C3 C4 121.08(16)
C2 C3 Cl3 122.71(14)
C4 C3 Cl3 116.20(13)
O4 C4 C5 121.72(17)
O4 C4 C3 121.32(17)
C5 C4 C3 116.95(15)
C6 C5 C4 122.04(16)
C6 C5 H5 119.0
C4 C5 H5 119.0
C5 C6 C1 121.43(17)
C5 C6 H6 119.3
C1 C6 H6 119.3
O11 C11 C16 122.47(15)
O11 C11 C12 118.89(15)
C16 C11 C12 118.64(16)
C11 O11 H11 109.5
C11 C12 C13 120.89(15)
C11 C12 Cl12 118.58(13)
C13 C12 Cl12 120.53(13)
C14 C13 C12 119.78(15)
C14 C13 Cl13 119.55(13)
C12 C13 Cl13 120.68(13)
O14 C14 C15 123.05(15)
O14 C14 C13 117.98(15)
C15 C14 C13 118.96(16)
C14 O14 H14 109.5
C16 C15 C14 121.10(16)
C16 C15 H15 119.4
C14 C15 H15 119.4
C15 C16 C11 120.63(16)
C15 C16 H16 119.7
C11 C16 H16 119.7
H20A O20 H20B 108(3)

loop_
_geom_bond_atom_site_label_1
_geom_bond_atom_site_label_2
_geom_bond_distance
C1 O1 1.218(2)
C1 C6 1.470(3)
C1 C2 1.493(2)
C2 C3 1.340(3)
C2 Cl2 1.7070(17)
C3 C4 1.494(2)
C3 Cl3 1.7069(18)
C4 O4 1.217(2)
C4 C5 1.470(3)
C5 C6 1.335(3)
C5 H5 0.9500
C6 H6 0.9500
C11 O11 1.360(2)
C11 C16 1.389(2)
C11 C12 1.393(2)
O11 H11 0.8400
C12 C13 1.400(2)
C12 Cl12 1.7292(16)
C13 C14 1.396(2)
C13 Cl13 1.7270(17)
C14 O14 1.363(2)
C14 C15 1.386(2)
O14 H14 0.8400
C15 C16 1.384(2)
C15 H15 0.9500
C16 H16 0.9500
O20 H20A 0.79(3)
O20 H20B 0.74(3)

loop_
_geom_hbond_atom_site_label_D
_geom_hbond_atom_site_label_H
_geom_hbond_atom_site_label_A
_geom_hbond_site_symmetry_A
_geom_hbond_distance_DH
_geom_hbond_distance_HA
_geom_hbond_distance_DA
_geom_hbond_angle_DHA
_geom_hbond_publ_flag
O11 H11 O20 . 0.84 1.76 2.5947(18) 173 y
O14 H14 O4 1_465 0.84 2.03 2.8381(18) 161 y
O20 H20A O1 2_645 0.79(3) 2.12(3) 2.914(2) 177(3) y
O20 H20B O11 2_655 0.74(3) 2.06(3) 2.7899(19) 169(3) y
C6 H6 O14 3_676 0.95 2.48 3.209(2) 134 y

loop_
_geom_torsion_atom_site_label_1
_geom_torsion_atom_site_label_2
_geom_torsion_atom_site_label_3
_geom_torsion_atom_site_label_4
_geom_torsion
O1 C1 C2 C3 179.07(17)
C6 C1 C2 C3 -0.9(2)
O1 C1 C2 Cl2 -0.3(2)
C6 C1 C2 Cl2 179.69(13)
C1 C2 C3 C4 -1.5(3)
Cl2 C2 C3 C4 177.83(13)
C1 C2 C3 Cl3 179.46(13)
Cl2 C2 C3 Cl3 -1.2(2)
C2 C3 C4 O4 -175.28(17)
Cl3 C3 C4 O4 3.8(2)
C2 C3 C4 C5 3.7(2)
Cl3 C3 C4 C5 -177.23(13)
O4 C4 C5 C6 175.42(18)
C3 C4 C5 C6 -3.5(3)
C4 C5 C6 C1 1.2(3)
O1 C1 C6 C5 -178.88(17)
C2 C1 C6 C5 1.1(3)
O11 C11 C12 C13 179.97(15)
C16 C11 C12 C13 -0.1(3)
O11 C11 C12 Cl12 -0.2(2)
C16 C11 C12 Cl12 179.74(13)
C11 C12 C13 C14 0.2(3)
Cl12 C12 C13 C14 -179.57(13)
C11 C12 C13 Cl13 -179.82(13)
Cl12 C12 C13 Cl13 0.4(2)
C12 C13 C14 O14 179.13(15)
Cl13 C13 C14 O14 -0.8(2)
C12 C13 C14 C15 -0.4(3)
Cl13 C13 C14 C15 179.68(13)
O14 C14 C15 C16 -179.12(16)
C13 C14 C15 C16 0.4(3)
C14 C15 C16 C11 -0.2(3)
O11 C11 C16 C15 180.00(16)
C12 C11 C16 C15 0.0(3)

loop_
_cod_related_entry_id
_cod_related_entry_database
_cod_related_entry_code
1 ChemSpider 30657163
